data_2211687
loop_
_publ_author_name
'Shang, Gui-Qin'
'Gao, Yu-Xing'
'Gao, Xia'
'Yu, Zhi-Hui'
'Zheng, Hong'

_publ_section_title 3',6'-Bis(diethylamino)-2-(quinolin-8-yl)spiro[1<i>H</i>-isoindoline-1,9'-xanthen]-3(2<i>H</i>)-one
_journal_coeditor_code XU2169
_journal_issue 12
_journal_name_full 'Acta Crystallographica Section E'
_journal_page_first o5937
_journal_page_last o5938
_journal_paper_doi 10.1107/S1600536806049865
_journal_volume 62
_journal_year 2006
_chemical_formula_iupac 'C37 H36 N4 O2'
_chemical_formula_moiety 'C37 H36 N4 O2'
_chemical_formula_sum 'C37 H36 N4 O2'
_chemical_formula_weight 568.70
_chemical_name_systematic
;
3',6'-Bis(diethylamino)-2-(quinolin-8-yl)spiro[1H-isoindoline-1,9'-
xanthen]-3(2H)-one
;
_space_group_IT_number 14
_symmetry_cell_setting monoclinic
_symmetry_space_group_name_Hall '-P 2ybc'
_symmetry_space_group_name_H-M 'P 1 21/c 1'
_atom_sites_solution_hydrogens geom
_atom_sites_solution_primary direct
_atom_sites_solution_secondary difmap
_audit_creation_method SHELXL-97
_cell_angle_alpha 90.00
_cell_angle_beta 111.222(3)
_cell_angle_gamma 90.00
_cell_formula_units_Z 4
_cell_length_a 10.634(2)
_cell_length_b 23.577(4)
_cell_length_c 12.614(2)
_cell_measurement_reflns_used 5261
_cell_measurement_temperature 223(2)
_cell_measurement_theta_max 27.6
_cell_measurement_theta_min 2.2
_cell_volume 2948.1(9)
_computing_cell_refinement 'SAINT (Bruker, 2001)'
_computing_data_collection 'SMART (Bruker, 2001)'
_computing_data_reduction SAINT
_computing_molecular_graphics 'ORTEP-3 for Windows (Farrugia, 1997)'
_computing_publication_material SHELXL97
_computing_structure_refinement 'SHELXL97 (Sheldrick, 1997)'
_computing_structure_solution 'SHELXS97 (Sheldrick, 1997)'
_diffrn_ambient_temperature 223(2)
_diffrn_measured_fraction_theta_full 1.00
_diffrn_measured_fraction_theta_max 1.00
_diffrn_measurement_device_type 'Bruker APEX area-detector'
_diffrn_measurement_method '\f and \w'
_diffrn_radiation_monochromator graphite
_diffrn_radiation_source 'fine-focus sealed tube'
_diffrn_radiation_type MoK\a
_diffrn_radiation_wavelength 0.71073
_diffrn_reflns_av_R_equivalents 0.025
_diffrn_reflns_av_sigmaI/netI 0.033
_diffrn_reflns_limit_h_max 7
_diffrn_reflns_limit_h_min -13
_diffrn_reflns_limit_k_max 29
_diffrn_reflns_limit_k_min -27
_diffrn_reflns_limit_l_max 15
_diffrn_reflns_limit_l_min -14
_diffrn_reflns_number 15966
_diffrn_reflns_theta_full 26.0
_diffrn_reflns_theta_max 26.0
_diffrn_reflns_theta_min 1.7
_diffrn_standards_interval_count 0
_diffrn_standards_interval_time 0
_diffrn_standards_number 0
_exptl_absorpt_coefficient_mu 0.080
_exptl_absorpt_correction_type none
_exptl_crystal_colour colorless
_exptl_crystal_density_diffrn 1.281
_exptl_crystal_density_method 'not measured'
_exptl_crystal_description Block
_exptl_crystal_F_000 1208
_exptl_crystal_size_max 0.41
_exptl_crystal_size_mid 0.41
_exptl_crystal_size_min 0.40
_refine_diff_density_max 0.27
_refine_diff_density_min -0.21
_refine_ls_extinction_method none
_refine_ls_goodness_of_fit_ref 1.002
_refine_ls_hydrogen_treatment constr
_refine_ls_matrix_type full
_refine_ls_number_parameters 392
_refine_ls_number_reflns 5771
_refine_ls_number_restraints 0
_refine_ls_restrained_S_all 1.002
_refine_ls_R_factor_all 0.059
_refine_ls_R_factor_gt 0.048
_refine_ls_shift/su_max 0.000
_refine_ls_shift/su_mean 0.000
_refine_ls_structure_factor_coef Fsqd
_refine_ls_weighting_details 'calc w=1/[\s^2^(Fo^2^)+(0.0876P)^2^+0.4047P] where P=(Fo^2^+2Fc^2^)/3'
_refine_ls_weighting_scheme calc
_refine_ls_wR_factor_gt 0.131
_refine_ls_wR_factor_ref 0.139
_reflns_number_gt 4748
_reflns_number_total 5771
_reflns_threshold_expression I>2\s(I)
_cod_data_source_file xu2169.cif
_cod_data_source_block I
_cod_depositor_comments
;
The following automatic conversions were performed:
'_symmetry_cell_setting' value 'Monoclinic' changed to 'monoclinic'
according to '/home/saulius/struct/CIF-dictionaries/cif_core.dic'
dictionary named 'cif_core.dic' version 2.4.1 from 2010-06-29.

Automatic conversion script
Id: cif_fix_enum 1527 2010-12-29 10:47:43Z saulius 

The following automatic conversions were performed:

'_symmetry_cell_setting' value 'Monoclinic' changed to 'monoclinic'
according to /home/saulius/struct/CIF-dictionaries/cif_core.dic
dictionary named 'cif_core.dic' version 2.4.1 from 2010-06-29.

Automatic conversion script
Id: cif_fix_values 1715 2011-07-08 13:25:40Z adriana 
;
_cod_original_sg_symbol_H-M 'P 21/c'
_cod_database_code 2211687
_cod_database_fobs_code 2211687

loop_
_symmetry_equiv_pos_as_xyz
'x, y, z'
'-x, y+1/2, -z+1/2'
'-x, -y, -z'
'x, -y-1/2, z-1/2'

loop_
_atom_site_type_symbol
_atom_site_label
_atom_site_fract_x
_atom_site_fract_y
_atom_site_fract_z
_atom_site_U_iso_or_equiv
_atom_site_adp_type
_atom_site_calc_flag
_atom_site_refinement_flags
_atom_site_occupancy
O O1 0.16435(11) 0.01475(4) 0.58887(9) 0.0298(3) Uani d . 1
C C2 0.12368(15) -0.07151(6) 0.65838(13) 0.0269(3) Uani d . 1
H H2A 0.1479 -0.0884 0.6010 0.032 Uiso calc R 1
O O2 0.10871(12) 0.15763(5) 1.00345(9) 0.0369(3) Uani d . 1
N N1 0.08054(14) -0.16379(5) 0.71894(12) 0.0334(3) Uani d . 1
C C13 0.17163(15) 0.07313(6) 0.59310(12) 0.0251(3) Uani d . 1
C C1 0.12551(14) -0.01321(6) 0.66820(12) 0.0242(3) Uani d . 1
C C7 0.08312(15) 0.07796(6) 0.75506(12) 0.0254(3) Uani d . 1
C C12 0.22003(16) 0.09742(6) 0.51570(13) 0.0281(3) Uani d . 1
H H12A 0.2465 0.0740 0.4672 0.034 Uiso calc R 1
N N3 0.15559(12) 0.10157(5) 0.87174(10) 0.0253(3) Uani d . 1
C C9 0.14281(16) 0.16350(6) 0.66013(13) 0.0305(4) Uani d . 1
H H9A 0.1159 0.1865 0.7090 0.037 Uiso calc R 1
C C8 0.13287(14) 0.10481(6) 0.66806(12) 0.0255(3) Uani d . 1
C C4 0.05572(15) -0.07826(6) 0.81928(13) 0.0289(3) Uani d . 1
H H4A 0.0327 -0.0998 0.8723 0.035 Uiso calc R 1
C C3 0.08640(14) -0.10589(6) 0.73225(13) 0.0259(3) Uani d . 1
C C5 0.05922(15) -0.02030(6) 0.82702(13) 0.0275(3) Uani d . 1
H H5A 0.0382 -0.0031 0.8857 0.033 Uiso calc R 1
N N4 0.23584(13) 0.04218(6) 1.07687(12) 0.0343(3) Uani d . 1
C C10 0.18983(16) 0.18904(6) 0.58471(13) 0.0314(4) Uani d . 1
H H10A 0.1955 0.2288 0.5834 0.038 Uiso calc R 1
N N2 0.27321(14) 0.18155(6) 0.42897(11) 0.0327(3) Uani d . 1
C C11 0.23029(15) 0.15630(6) 0.50828(13) 0.0275(3) Uani d . 1
C C6 0.09274(14) 0.01421(6) 0.75140(12) 0.0244(3) Uani d . 1
C C22 0.33323(15) 0.06195(6) 1.03998(13) 0.0286(3) Uani d . 1
C C32 0.12557(17) -0.19060(7) 0.63569(14) 0.0355(4) Uani d . 1
H H32A 0.0872 -0.1700 0.5636 0.043 Uiso calc R 1
H H32B 0.0902 -0.2294 0.6228 0.043 Uiso calc R 1
C C20 0.07363(16) 0.13151(6) 0.91423(13) 0.0275(3) Uani d . 1
C C14 -0.05956(15) 0.09720(6) 0.73574(13) 0.0264(3) Uani d . 1
C C19 -0.06405(15) 0.12736(6) 0.82747(13) 0.0276(3) Uani d . 1
C C26 0.47297(16) 0.05429(7) 1.10295(14) 0.0337(4) Uani d . 1
C C15 -0.17516(16) 0.08765(7) 0.64143(14) 0.0333(4) Uani d . 1
H H15A -0.1725 0.0667 0.5789 0.040 Uiso calc R 1
C C21 0.29487(15) 0.09112(6) 0.93421(13) 0.0269(3) Uani d . 1
C C29 0.39166(16) 0.10833(7) 0.89344(14) 0.0349(4) Uani d . 1
H H29A 0.3658 0.1272 0.8232 0.042 Uiso calc R 1
C C36 0.31780(17) 0.24072(7) 0.44547(15) 0.0354(4) Uani d . 1
H H36A 0.2510 0.2631 0.4641 0.042 Uiso calc R 1
H H36B 0.3211 0.2553 0.3738 0.042 Uiso calc R 1
C C34 0.3244(2) 0.14489(8) 0.36058(16) 0.0442(4) Uani d . 1
H H34A 0.2581 0.1148 0.3277 0.053 Uiso calc R 1
H H34B 0.4072 0.1267 0.4113 0.053 Uiso calc R 1
C C18 -0.18435(17) 0.14935(7) 0.82923(15) 0.0360(4) Uani d . 1
H H18A -0.1871 0.1697 0.8924 0.043 Uiso calc R 1
C C27 0.56924(16) 0.07250(8) 1.05796(16) 0.0394(4) Uani d . 1
H H27A 0.6616 0.0669 1.0994 0.047 Uiso calc R 1
C C30 0.03421(17) -0.20092(7) 0.78906(15) 0.0367(4) Uani d . 1
H H30A -0.0246 -0.2300 0.7404 0.044 Uiso calc R 1
H H30B -0.0200 -0.1787 0.8224 0.044 Uiso calc R 1
C C28 0.52898(17) 0.09818(8) 0.95500(16) 0.0414(4) Uani d . 1
H H28A 0.5937 0.1093 0.9244 0.050 Uiso calc R 1
C C25 0.50858(17) 0.02716(8) 1.20918(16) 0.0430(4) Uani d . 1
H H25A 0.5999 0.0218 1.2543 0.052 Uiso calc R 1
C C23 0.27635(18) 0.01653(8) 1.17611(16) 0.0435(4) Uani d . 1
H H23A 0.2098 0.0023 1.2018 0.052 Uiso calc R 1
C C24 0.41137(18) 0.00887(8) 1.24616(17) 0.0477(5) Uani d . 1
H H24A 0.4340 -0.0087 1.3176 0.057 Uiso calc R 1
C C35 0.3544(2) 0.17303(9) 0.26633(16) 0.0495(5) Uani d . 1
H H35A 0.3806 0.1446 0.2227 0.074 Uiso calc R 1
H H35B 0.4275 0.1999 0.2979 0.074 Uiso calc R 1
H H35C 0.2746 0.1928 0.2172 0.074 Uiso calc R 1
C C16 -0.29482(17) 0.11023(8) 0.64279(16) 0.0405(4) Uani d . 1
H H16A -0.3747 0.1050 0.5794 0.049 Uiso calc R 1
C C17 -0.29914(17) 0.14041(8) 0.73569(16) 0.0420(4) Uani d . 1
H H17A -0.3819 0.1550 0.7346 0.050 Uiso calc R 1
C C37 0.4541(2) 0.24900(9) 0.53788(18) 0.0541(5) Uani d . 1
H H37A 0.4740 0.2892 0.5483 0.081 Uiso calc R 1
H H37B 0.5225 0.2303 0.5164 0.081 Uiso calc R 1
H H37C 0.4533 0.2329 0.6084 0.081 Uiso calc R 1
C C33 0.27738(19) -0.19280(8) 0.66931(17) 0.0460(5) Uani d . 1
H H33A 0.2996 -0.2094 0.6080 0.069 Uiso calc R 1
H H33B 0.3159 -0.2157 0.7373 0.069 Uiso calc R 1
H H33C 0.3138 -0.1547 0.6842 0.069 Uiso calc R 1
C C31 0.1455(2) -0.22960(9) 0.88296(17) 0.0536(5) Uani d . 1
H H31A 0.1076 -0.2507 0.9303 0.080 Uiso calc R 1
H H31B 0.2078 -0.2013 0.9287 0.080 Uiso calc R 1
H H31C 0.1930 -0.2554 0.8507 0.080 Uiso calc R 1

loop_
_atom_site_aniso_label
_atom_site_aniso_U_11
_atom_site_aniso_U_22
_atom_site_aniso_U_33
_atom_site_aniso_U_12
_atom_site_aniso_U_13
_atom_site_aniso_U_23
O1 0.0439(7) 0.0218(5) 0.0297(6) -0.0029(4) 0.0207(5) -0.0011(4)
C2 0.0298(8) 0.0266(8) 0.0242(8) -0.0005(6) 0.0095(6) -0.0024(6)
O2 0.0418(7) 0.0385(7) 0.0333(6) -0.0021(5) 0.0170(5) -0.0100(5)
N1 0.0402(8) 0.0245(7) 0.0386(8) -0.0026(5) 0.0179(6) 0.0024(5)
C13 0.0270(8) 0.0221(7) 0.0240(7) 0.0001(6) 0.0064(6) 0.0010(6)
C1 0.0229(7) 0.0259(8) 0.0227(7) -0.0010(6) 0.0071(6) 0.0024(6)
C7 0.0264(8) 0.0265(8) 0.0229(8) 0.0007(6) 0.0085(6) -0.0012(6)
C12 0.0323(8) 0.0274(8) 0.0267(8) -0.0001(6) 0.0132(7) -0.0014(6)
N3 0.0251(7) 0.0281(7) 0.0233(6) -0.0005(5) 0.0094(5) -0.0028(5)
C9 0.0369(9) 0.0267(8) 0.0298(8) 0.0024(6) 0.0145(7) -0.0028(6)
C8 0.0255(8) 0.0269(8) 0.0234(7) 0.0005(6) 0.0081(6) 0.0009(6)
C4 0.0276(8) 0.0313(8) 0.0289(8) -0.0012(6) 0.0114(7) 0.0068(6)
C3 0.0215(7) 0.0258(8) 0.0266(8) -0.0007(6) 0.0042(6) 0.0023(6)
C5 0.0249(8) 0.0321(8) 0.0270(8) 0.0018(6) 0.0111(6) 0.0009(6)
N4 0.0286(7) 0.0383(8) 0.0349(8) -0.0038(6) 0.0102(6) 0.0030(6)
C10 0.0388(9) 0.0219(8) 0.0343(9) -0.0014(6) 0.0144(7) 0.0001(6)
N2 0.0407(8) 0.0293(7) 0.0321(7) -0.0023(6) 0.0181(6) 0.0028(6)
C11 0.0274(8) 0.0279(8) 0.0259(8) -0.0011(6) 0.0081(6) 0.0023(6)
C6 0.0216(7) 0.0258(8) 0.0248(8) -0.0001(6) 0.0071(6) 0.0000(6)
C22 0.0254(8) 0.0285(8) 0.0311(8) -0.0007(6) 0.0092(7) -0.0051(6)
C32 0.0416(9) 0.0258(8) 0.0377(9) -0.0040(7) 0.0125(8) -0.0025(7)
C20 0.0330(8) 0.0253(8) 0.0286(8) -0.0012(6) 0.0164(7) -0.0002(6)
C14 0.0280(8) 0.0242(7) 0.0282(8) 0.0003(6) 0.0119(6) 0.0056(6)
C19 0.0301(8) 0.0232(7) 0.0330(8) 0.0007(6) 0.0155(7) 0.0039(6)
C26 0.0263(8) 0.0339(9) 0.0365(9) 0.0000(7) 0.0063(7) -0.0057(7)
C15 0.0321(9) 0.0380(9) 0.0287(8) 0.0004(7) 0.0097(7) 0.0061(7)
C21 0.0249(8) 0.0275(8) 0.0281(8) -0.0023(6) 0.0094(6) -0.0075(6)
C29 0.0326(9) 0.0432(10) 0.0309(9) -0.0065(7) 0.0139(7) -0.0043(7)
C36 0.0426(10) 0.0273(8) 0.0400(9) 0.0001(7) 0.0194(8) 0.0078(7)
C34 0.0589(12) 0.0386(10) 0.0431(10) 0.0023(8) 0.0281(9) 0.0035(8)
C18 0.0368(9) 0.0324(9) 0.0454(10) 0.0074(7) 0.0228(8) 0.0044(7)
C27 0.0225(8) 0.0494(11) 0.0427(10) -0.0015(7) 0.0075(7) -0.0083(8)
C30 0.0414(9) 0.0266(8) 0.0438(10) -0.0065(7) 0.0174(8) 0.0028(7)
C28 0.0293(9) 0.0556(11) 0.0436(10) -0.0083(8) 0.0183(8) -0.0086(8)
C25 0.0279(9) 0.0476(11) 0.0430(10) 0.0029(7) 0.0002(8) 0.0039(8)
C23 0.0352(9) 0.0513(11) 0.0412(10) -0.0041(8) 0.0105(8) 0.0133(8)
C24 0.0412(10) 0.0533(12) 0.0398(10) -0.0017(9) 0.0042(8) 0.0140(9)
C35 0.0562(12) 0.0553(12) 0.0432(11) -0.0026(9) 0.0255(10) 0.0009(9)
C16 0.0272(8) 0.0470(10) 0.0410(10) 0.0021(7) 0.0049(7) 0.0135(8)
C17 0.0303(9) 0.0421(10) 0.0566(12) 0.0108(7) 0.0193(9) 0.0149(9)
C37 0.0493(12) 0.0487(12) 0.0584(13) -0.0132(9) 0.0124(10) 0.0027(9)
C33 0.0439(10) 0.0458(11) 0.0492(11) 0.0053(8) 0.0178(9) -0.0036(8)
C31 0.0653(13) 0.0567(12) 0.0397(11) 0.0068(10) 0.0201(10) 0.0148(9)

loop_
_atom_type_symbol
_atom_type_description
_atom_type_scat_dispersion_real
_atom_type_scat_dispersion_imag
_atom_type_scat_source
C C 0.0033 0.0016 'International Tables Vol C Tables 4.2.6.8 and 6.1.1.4'
H H 0.0000 0.0000 'International Tables Vol C Tables 4.2.6.8 and 6.1.1.4'
N N 0.0061 0.0033 'International Tables Vol C Tables 4.2.6.8 and 6.1.1.4'
O O 0.0106 0.0060 'International Tables Vol C Tables 4.2.6.8 and 6.1.1.4'

loop_
_geom_angle_atom_site_label_1
_geom_angle_atom_site_label_2
_geom_angle_atom_site_label_3
_geom_angle
_geom_angle_publ_flag
C13 O1 C1 118.43(11) no
C1 C2 C3 121.11(14) no
C1 C2 H2A 119.4 no
C3 C2 H2A 119.4 no
C3 N1 C32 120.67(13) no
C3 N1 C30 122.35(13) no
C32 N1 C30 116.94(13) no
O1 C13 C8 122.72(13) no
O1 C13 C12 114.62(13) no
C8 C13 C12 122.66(14) no
C2 C1 O1 114.14(13) no
C2 C1 C6 122.38(13) no
O1 C1 C6 123.47(13) no
N3 C7 C6 112.56(12) no
N3 C7 C14 100.10(11) no
C6 C7 C14 111.61(12) no
N3 C7 C8 111.39(12) no
C6 C7 C8 110.37(12) no
C14 C7 C8 110.44(12) no
C13 C12 C11 121.11(14) no
C13 C12 H12A 119.4 no
C11 C12 H12A 119.4 no
C20 N3 C21 123.57(12) no
C20 N3 C7 113.63(12) no
C21 N3 C7 122.72(11) no
C10 C9 C8 122.98(14) no
C10 C9 H9A 118.5 no
C8 C9 H9A 118.5 no
C13 C8 C9 116.04(14) no
C13 C8 C7 122.56(13) no
C9 C8 C7 121.40(13) no
C5 C4 C3 120.50(14) no
C5 C4 H4A 119.8 no
C3 C4 H4A 119.8 no
N1 C3 C2 120.43(14) no
N1 C3 C4 122.68(13) no
C2 C3 C4 116.88(14) no
C4 C5 C6 122.72(14) no
C4 C5 H5A 118.6 no
C6 C5 H5A 118.6 no
C23 N4 C22 117.07(14) no
C9 C10 C11 120.78(14) no
C9 C10 H10A 119.6 no
C11 C10 H10A 119.6 no
C11 N2 C34 117.81(13) no
C11 N2 C36 118.98(13) no
C34 N2 C36 118.54(13) no
N2 C11 C12 122.17(14) no
N2 C11 C10 121.39(14) no
C12 C11 C10 116.41(14) no
C1 C6 C5 116.36(14) no
C1 C6 C7 121.91(13) no
C5 C6 C7 121.57(13) no
N4 C22 C26 122.44(15) no
N4 C22 C21 119.36(14) no
C26 C22 C21 118.21(14) no
N1 C32 C33 114.26(14) no
N1 C32 H32A 108.7 no
C33 C32 H32A 108.7 no
N1 C32 H32B 108.7 no
C33 C32 H32B 108.7 no
H32A C32 H32B 107.6 no
O2 C20 N3 126.59(15) no
O2 C20 C19 127.39(14) no
N3 C20 C19 105.98(13) no
C19 C14 C15 121.13(14) no
C19 C14 C7 110.94(13) no
C15 C14 C7 127.93(14) no
C14 C19 C18 121.34(15) no
C14 C19 C20 109.29(13) no
C18 C19 C20 129.36(15) no
C27 C26 C25 122.62(15) no
C27 C26 C22 120.19(16) no
C25 C26 C22 117.18(15) no
C14 C15 C16 117.42(16) no
C14 C15 H15A 121.3 no
C16 C15 H15A 121.3 no
C29 C21 C22 119.76(14) no
C29 C21 N3 120.90(14) no
C22 C21 N3 119.34(13) no
C21 C29 C28 120.98(16) no
C21 C29 H29A 119.5 no
C28 C29 H29A 119.5 no
N2 C36 C37 113.86(14) no
N2 C36 H36A 108.8 no
C37 C36 H36A 108.8 no
N2 C36 H36B 108.8 no
C37 C36 H36B 108.8 no
H36A C36 H36B 107.7 no
N2 C34 C35 116.14(15) no
N2 C34 H34A 108.3 no
C35 C34 H34A 108.3 no
N2 C34 H34B 108.3 no
C35 C34 H34B 108.3 no
H34A C34 H34B 107.4 no
C17 C18 C19 117.83(16) no
C17 C18 H18A 121.1 no
C19 C18 H18A 121.1 no
C28 C27 C26 120.02(16) no
C28 C27 H27A 120.0 no
C26 C27 H27A 120.0 no
N1 C30 C31 114.13(15) no
N1 C30 H30A 108.7 no
C31 C30 H30A 108.7 no
N1 C30 H30B 108.7 no
C31 C30 H30B 108.7 no
H30A C30 H30B 107.6 no
C27 C28 C29 120.73(16) no
C27 C28 H28A 119.6 no
C29 C28 H28A 119.6 no
C24 C25 C26 119.91(16) no
C24 C25 H25A 120.0 no
C26 C25 H25A 120.0 no
N4 C23 C24 124.66(17) no
N4 C23 H23A 117.7 no
C24 C23 H23A 117.7 no
C25 C24 C23 118.68(17) no
C25 C24 H24A 120.7 no
C23 C24 H24A 120.7 no
C34 C35 H35A 109.5 no
C34 C35 H35B 109.5 no
H35A C35 H35B 109.5 no
C34 C35 H35C 109.5 no
H35A C35 H35C 109.5 no
H35B C35 H35C 109.5 no
C15 C16 C17 121.30(16) no
C15 C16 H16A 119.3 no
C17 C16 H16A 119.3 no
C18 C17 C16 120.96(16) no
C18 C17 H17A 119.5 no
C16 C17 H17A 119.5 no
C36 C37 H37A 109.5 no
C36 C37 H37B 109.5 no
H37A C37 H37B 109.5 no
C36 C37 H37C 109.5 no
H37A C37 H37C 109.5 no
H37B C37 H37C 109.5 no
C32 C33 H33A 109.5 no
C32 C33 H33B 109.5 no
H33A C33 H33B 109.5 no
C32 C33 H33C 109.5 no
H33A C33 H33C 109.5 no
H33B C33 H33C 109.5 no
C30 C31 H31A 109.5 no
C30 C31 H31B 109.5 no
H31A C31 H31B 109.5 no
C30 C31 H31C 109.5 no
H31A C31 H31C 109.5 no
H31B C31 H31C 109.5 no

loop_
_geom_bond_atom_site_label_1
_geom_bond_atom_site_label_2
_geom_bond_distance
_geom_bond_publ_flag
O1 C13 1.3784(18) no
O1 C1 1.3804(17) no
C2 C1 1.380(2) no
C2 C3 1.396(2) no
C2 H2A 0.9400 no
O2 C20 1.2169(18) no
N1 C3 1.374(2) no
N1 C32 1.448(2) no
N1 C30 1.452(2) no
C13 C8 1.380(2) no
C13 C12 1.382(2) no
C1 C6 1.380(2) no
C7 N3 1.4997(19) no
C7 C6 1.508(2) no
C7 C14 1.516(2) no
C7 C8 1.518(2) no
C12 C11 1.398(2) no
C12 H12A 0.9400 no
N3 C20 1.3723(19) no
N3 C21 1.4248(19) no
C9 C10 1.365(2) no
C9 C8 1.394(2) no
C9 H9A 0.9400 no
C4 C5 1.370(2) no
C4 C3 1.412(2) no
C4 H4A 0.9400 no
C5 C6 1.395(2) no
C5 H5A 0.9400 no
N4 C23 1.315(2) no
N4 C22 1.362(2) no
C10 C11 1.418(2) no
C10 H10A 0.9400 no
N2 C11 1.3763(19) no
N2 C34 1.459(2) no
N2 C36 1.464(2) no
C22 C26 1.420(2) no
C22 C21 1.423(2) no
C32 C33 1.514(2) no
C32 H32A 0.9800 no
C32 H32B 0.9800 no
C20 C19 1.480(2) no
C14 C19 1.374(2) no
C14 C15 1.385(2) no
C19 C18 1.388(2) no
C26 C27 1.405(2) no
C26 C25 1.407(3) no
C15 C16 1.385(2) no
C15 H15A 0.9400 no
C21 C29 1.368(2) no
C29 C28 1.404(2) no
C29 H29A 0.9400 no
C36 C37 1.508(3) no
C36 H36A 0.9800 no
C36 H36B 0.9800 no
C34 C35 1.493(2) no
C34 H34A 0.9800 no
C34 H34B 0.9800 no
C18 C17 1.373(3) no
C18 H18A 0.9400 no
C27 C28 1.354(3) no
C27 H27A 0.9400 no
C30 C31 1.498(3) no
C30 H30A 0.9800 no
C30 H30B 0.9800 no
C28 H28A 0.9400 no
C25 C24 1.349(3) no
C25 H25A 0.9400 no
C23 C24 1.399(2) no
C23 H23A 0.9400 no
C24 H24A 0.9400 no
C35 H35A 0.9700 no
C35 H35B 0.9700 no
C35 H35C 0.9700 no
C16 C17 1.386(3) no
C16 H16A 0.9400 no
C17 H17A 0.9400 no
C37 H37A 0.9700 no
C37 H37B 0.9700 no
C37 H37C 0.9700 no
C33 H33A 0.9700 no
C33 H33B 0.9700 no
C33 H33C 0.9700 no
C31 H31A 0.9700 no
C31 H31B 0.9700 no
C31 H31C 0.9700 no

loop_
_geom_hbond_atom_site_label_D
_geom_hbond_atom_site_label_H
_geom_hbond_atom_site_label_A
_geom_hbond_site_symmetry_A
_geom_hbond_distance_DH
_geom_hbond_distance_HA
_geom_hbond_distance_DA
_geom_hbond_angle_DHA
C36 H36A O2 4_565 0.98 2.56 3.521(2) 166

loop_
_geom_torsion_atom_site_label_1
_geom_torsion_atom_site_label_2
_geom_torsion_atom_site_label_3
_geom_torsion_atom_site_label_4
_geom_torsion
_geom_torsion_publ_flag
C1 O1 C13 C8 -4.6(2) no
C1 O1 C13 C12 175.81(12) no
C3 C2 C1 O1 -179.91(13) no
C3 C2 C1 C6 0.8(2) no
C13 O1 C1 C2 -178.85(12) no
C13 O1 C1 C6 0.4(2) no
O1 C13 C12 C11 178.58(13) no
C8 C13 C12 C11 -1.0(2) no
C6 C7 N3 C20 -120.58(13) no
C14 C7 N3 C20 -1.96(15) no
C8 C7 N3 C20 114.84(14) no
C6 C7 N3 C21 56.28(17) no
C14 C7 N3 C21 174.90(12) no
C8 C7 N3 C21 -68.30(17) no
O1 C13 C8 C9 -178.37(13) no
C12 C13 C8 C9 1.2(2) no
O1 C13 C8 C7 2.1(2) no
C12 C13 C8 C7 -178.39(14) no
C10 C9 C8 C13 -1.0(2) no
C10 C9 C8 C7 178.53(14) no
N3 C7 C8 C13 129.81(14) no
C6 C7 C8 C13 4.00(19) no
C14 C7 C8 C13 -119.89(15) no
N3 C7 C8 C9 -49.75(18) no
C6 C7 C8 C9 -175.55(13) no
C14 C7 C8 C9 60.56(18) no
C32 N1 C3 C2 6.2(2) no
C30 N1 C3 C2 -176.03(14) no
C32 N1 C3 C4 -173.88(14) no
C30 N1 C3 C4 3.9(2) no
C1 C2 C3 N1 177.73(13) no
C1 C2 C3 C4 -2.2(2) no
C5 C4 C3 N1 -178.08(14) no
C5 C4 C3 C2 1.9(2) no
C3 C4 C5 C6 -0.1(2) no
C8 C9 C10 C11 0.7(2) no
C34 N2 C11 C12 -7.5(2) no
C36 N2 C11 C12 -162.91(14) no
C34 N2 C11 C10 174.61(15) no
C36 N2 C11 C10 19.2(2) no
C13 C12 C11 N2 -177.42(14) no
C13 C12 C11 C10 0.6(2) no
C9 C10 C11 N2 177.58(15) no
C9 C10 C11 C12 -0.5(2) no
C2 C1 C6 C5 0.9(2) no
O1 C1 C6 C5 -178.24(13) no
C2 C1 C6 C7 -174.49(13) no
O1 C1 C6 C7 6.3(2) no
C4 C5 C6 C1 -1.3(2) no
C4 C5 C6 C7 174.15(13) no
N3 C7 C6 C1 -133.11(14) no
C14 C7 C6 C1 115.24(15) no
C8 C7 C6 C1 -7.97(19) no
N3 C7 C6 C5 51.71(18) no
C14 C7 C6 C5 -59.94(18) no
C8 C7 C6 C5 176.84(13) no
C23 N4 C22 C26 1.7(2) no
C23 N4 C22 C21 -178.68(15) no
C3 N1 C32 C33 74.74(19) no
C30 N1 C32 C33 -103.17(17) no
C21 N3 C20 O2 7.9(2) no
C7 N3 C20 O2 -175.30(14) no
C21 N3 C20 C19 -174.37(13) no
C7 N3 C20 C19 2.46(16) no
N3 C7 C14 C19 0.63(15) no
C6 C7 C14 C19 119.96(13) no
C8 C7 C14 C19 -116.87(13) no
N3 C7 C14 C15 -179.41(14) no
C6 C7 C14 C15 -60.1(2) no
C8 C7 C14 C15 63.1(2) no
C15 C14 C19 C18 0.1(2) no
C7 C14 C19 C18 -179.99(14) no
C15 C14 C19 C20 -179.21(13) no
C7 C14 C19 C20 0.75(16) no
O2 C20 C19 C14 175.79(15) no
N3 C20 C19 C14 -1.95(16) no
O2 C20 C19 C18 -3.4(3) no
N3 C20 C19 C18 178.86(15) no
N4 C22 C26 C27 176.17(15) no
C21 C22 C26 C27 -3.4(2) no
N4 C22 C26 C25 -2.6(2) no
C21 C22 C26 C25 177.75(15) no
C19 C14 C15 C16 0.7(2) no
C7 C14 C15 C16 -179.23(15) no
N4 C22 C21 C29 -176.35(14) no
C26 C22 C21 C29 3.3(2) no
N4 C22 C21 N3 3.1(2) no
C26 C22 C21 N3 -177.25(13) no
C20 N3 C21 C29 -122.19(16) no
C7 N3 C21 C29 61.3(2) no
C20 N3 C21 C22 58.33(19) no
C7 N3 C21 C22 -118.22(15) no
C22 C21 C29 C28 -0.7(2) no
N3 C21 C29 C28 179.85(14) no
C11 N2 C36 C37 73.8(2) no
C34 N2 C36 C37 -81.46(19) no
C11 N2 C34 C35 172.92(16) no
C36 N2 C34 C35 -31.5(2) no
C14 C19 C18 C17 -0.5(2) no
C20 C19 C18 C17 178.58(15) no
C25 C26 C27 C28 179.71(17) no
C22 C26 C27 C28 1.0(2) no
C3 N1 C30 C31 -100.84(19) no
C32 N1 C30 C31 77.03(19) no
C26 C27 C28 C29 1.7(3) no
C21 C29 C28 C27 -1.9(3) no
C27 C26 C25 C24 -177.71(18) no
C22 C26 C25 C24 1.1(3) no
C22 N4 C23 C24 0.8(3) no
C26 C25 C24 C23 1.2(3) no
N4 C23 C24 C25 -2.3(3) no
C14 C15 C16 C17 -1.0(2) no
C19 C18 C17 C16 0.2(2) no
C15 C16 C17 C18 0.6(3) no

loop_
_cod_related_entry_id
_cod_related_entry_database
_cod_related_entry_code
1 ChemSpider 21125763
